data_4306906
loop_
_publ_author_name
'Fuh-An Yang'
'Chih-Wei Guo'
'Yao-Jung Chen'
'Jyh-Horung Chen'
'Shin-Shin Wang'
'Jo-Yu Tung'
'Lian-Pin Hwang'
'Shanmugam Elango'

_publ_section_title
;
ESR, Zero-Field Splitting, and Magnetic Exchange of Exchange-Coupled
Copper(II)-Copper(II) Pairs in Copper(II) Tetraphenylporphyrin N-Oxide#
;
_journal_name_full 'Inorganic Chemistry'
_journal_page_first 578
_journal_page_last 585
_journal_paper_doi 10.1021/ic0611802
_journal_volume 46
_journal_year 2007
_chemical_formula_sum 'C93 H56 N9 O2 Zn2'
_chemical_formula_weight 1462.22
_chemical_name_systematic
; 
 ? 
;
_space_group_IT_number 2
_symmetry_cell_setting triclinic
_symmetry_space_group_name_Hall '-P 1'
_symmetry_space_group_name_H-M 'P -1'
_atom_sites_solution_hydrogens geom
_atom_sites_solution_primary direct
_atom_sites_solution_secondary difmap
_audit_creation_method SHELXL-97
_cell_angle_alpha 73.0700(10)
_cell_angle_beta 77.825(2)
_cell_angle_gamma 66.5890(10)
_cell_formula_units_Z 1
_cell_length_a 11.2537(8)
_cell_length_b 13.1197(9)
_cell_length_c 13.8526(10)
_cell_measurement_reflns_used 4446
_cell_measurement_temperature 294(2)
_cell_measurement_theta_max 25
_cell_measurement_theta_min 2.5
_cell_volume 1785.0(2)
_computing_cell_refinement 'Bruker SMART'
_computing_data_collection 'Bruker SMART'
_computing_data_reduction 'Bruker SAINT'
_computing_molecular_graphics 'Bruker SHELXTL'
_computing_publication_material 'Bruker SHELXTL'
_computing_structure_refinement 'SHELXL-97 (Sheldrick, 1997)'
_computing_structure_solution 'SHELXS-97 (Sheldrick, 1990)'
_diffrn_ambient_temperature 294(2)
_diffrn_measured_fraction_theta_full 0.991
_diffrn_measured_fraction_theta_max 0.991
_diffrn_measurement_device_type 'CCD area detector'
_diffrn_measurement_method 'phi and omega scans'
_diffrn_radiation_monochromator graphite
_diffrn_radiation_source 'fine-focus sealed tube'
_diffrn_radiation_type MoK\a
_diffrn_radiation_wavelength 0.71073
_diffrn_reflns_av_R_equivalents 0.0384
_diffrn_reflns_av_sigmaI/netI 0.0674
_diffrn_reflns_limit_h_max 15
_diffrn_reflns_limit_h_min -15
_diffrn_reflns_limit_k_max 17
_diffrn_reflns_limit_k_min -17
_diffrn_reflns_limit_l_max 18
_diffrn_reflns_limit_l_min -18
_diffrn_reflns_number 21163
_diffrn_reflns_theta_full 28.35
_diffrn_reflns_theta_max 28.35
_diffrn_reflns_theta_min 1.55
_exptl_absorpt_coefficient_mu 0.732
_exptl_absorpt_correction_T_max 0.929
_exptl_absorpt_correction_T_min 0.839
_exptl_absorpt_correction_type empirical
_exptl_crystal_colour Black
_exptl_crystal_density_diffrn 1.365
_exptl_crystal_density_meas ?
_exptl_crystal_density_method .
_exptl_crystal_description Columnar
_exptl_crystal_F_000 758
_exptl_crystal_size_max 0.30
_exptl_crystal_size_mid 0.20
_exptl_crystal_size_min 0.10
_refine_diff_density_max 0.830
_refine_diff_density_min -1.168
_refine_diff_density_rms 0.078
_refine_ls_extinction_method none
_refine_ls_goodness_of_fit_ref 1.036
_refine_ls_hydrogen_treatment constr
_refine_ls_matrix_type full
_refine_ls_number_parameters 467
_refine_ls_number_reflns 8830
_refine_ls_number_restraints 0
_refine_ls_restrained_S_all 1.036
_refine_ls_R_factor_all 0.1108
_refine_ls_R_factor_gt 0.0709
_refine_ls_shift/su_max 0.001
_refine_ls_shift/su_mean 0.000
_refine_ls_structure_factor_coef Fsqd
_refine_ls_weighting_details 'calc w=1/[\s^2^(Fo^2^)+(0.1181P)^2^+0.0211P] where P=(Fo^2^+2Fc^2^)/3'
_refine_ls_weighting_scheme calc
_refine_ls_wR_factor_gt 0.2029
_refine_ls_wR_factor_ref 0.2195
_reflns_number_gt 5159
_reflns_number_total 8830
_reflns_threshold_expression >2sigma(I)
_cod_data_source_file ic0611802si20060628_051633_2.cif
_cod_data_source_block au33m
_cod_depositor_comments
;
The following automatic conversions were performed:
'_symmetry_cell_setting' value 'Triclinic' changed to 'triclinic'
according to '/home/saulius/struct/CIF-dictionaries/cif_core.dic'
dictionary named 'cif_core.dic' version 2.4.1 from 2010-06-29.

Automatic conversion script
Id: cif_fix_enum 1527 2010-12-29 10:47:43Z saulius 
;
_cod_database_code 4306906

loop_
_symmetry_equiv_pos_as_xyz
'x, y, z'
'-x, -y, -z'

loop_
_atom_site_label
_atom_site_type_symbol
_atom_site_fract_x
_atom_site_fract_y
_atom_site_fract_z
_atom_site_U_iso_or_equiv
_atom_site_adp_type
_atom_site_occupancy
_atom_site_symmetry_multiplicity
_atom_site_calc_flag
_atom_site_refinement_flags
_atom_site_disorder_assembly
_atom_site_disorder_group
Zn1 Zn 1.15828(5) 1.45485(4) 0.39974(4) 0.0578(2) Uani 1 1 d . . .
O1' O 1.0796(4) 1.5378(3) 0.2893(3) 0.0347(9) Uani 0.599(7) 1 d P . .
O1 O 1.0649(5) 1.4669(5) 0.5096(4) 0.0347(9) Uani 0.40 1 d P . .
N1 N 1.1321(3) 1.3141(2) 0.3966(2) 0.0373(6) Uani 1 1 d . . .
C1 C 1.0993(4) 1.2405(3) 0.4812(3) 0.0400(8) Uani 1 1 d . . .
N2 N 1.1890(4) 1.4936(3) 0.2251(3) 0.0593(10) Uani 1 1 d . . .
C2 C 1.0472(4) 1.1715(3) 0.4504(3) 0.0448(9) Uani 1 1 d . . .
H2A H 1.0148 1.1170 0.4933 0.054 Uiso 1 1 calc R . .
N3 N 1.2377(3) 1.5688(2) 0.39210(19) 0.0351(6) Uani 1 1 d . . .
C3 C 1.0541(4) 1.2003(3) 0.3490(3) 0.0471(9) Uani 1 1 d . . .
H3A H 1.0274 1.1694 0.3088 0.057 Uiso 1 1 calc R . .
N4 N 1.1796(4) 1.3916(3) 0.5581(2) 0.0566(9) Uani 1 1 d . . .
C4 C 1.1105(3) 1.2884(3) 0.3129(3) 0.0401(8) Uani 1 1 d . . .
C5 C 1.1460(4) 1.3289(3) 0.2115(3) 0.0408(8) Uani 1 1 d . . .
N5 N 1.5295(11) 0.9040(9) 0.5151(9) 0.194(4) Uiso 0.50 1 d P . .
C6 C 1.1978(4) 1.4167(3) 0.1728(3) 0.0416(8) Uani 1 1 d . . .
C7 C 1.2732(4) 1.4388(3) 0.0797(3) 0.0468(9) Uani 1 1 d . . .
H7A H 1.2934 1.4009 0.0278 0.056 Uiso 1 1 calc R . .
C8 C 1.3112(4) 1.5248(3) 0.0789(3) 0.0455(9) Uani 1 1 d . . .
H8A H 1.3630 1.5554 0.0266 0.055 Uiso 1 1 calc R . .
C9 C 1.2586(3) 1.5603(3) 0.1713(2) 0.0389(8) Uani 1 1 d . . .
C10 C 1.2794(3) 1.6415(3) 0.2058(2) 0.0391(8) Uani 1 1 d . . .
C11 C 1.2604(3) 1.6479(3) 0.3077(2) 0.0375(8) Uani 1 1 d . . .
C12 C 1.2777(4) 1.7361(3) 0.3398(3) 0.0461(9) Uani 1 1 d . . .
H12A H 1.2907 1.8013 0.2977 0.055 Uiso 1 1 calc R . .
C13 C 1.2716(4) 1.7068(3) 0.4413(3) 0.0446(9) Uani 1 1 d . . .
H13A H 1.2793 1.7480 0.4826 0.054 Uiso 1 1 calc R . .
C14 C 1.2510(4) 1.5997(3) 0.4747(3) 0.0406(8) Uani 1 1 d . . .
C15 C 1.2580(3) 1.5340(3) 0.5758(3) 0.0394(8) Uani 1 1 d . . .
C16 C 1.2328(4) 1.4325(3) 0.6109(3) 0.0429(8) Uani 1 1 d . . .
C17 C 1.2632(4) 1.3502(4) 0.7032(3) 0.0564(11) Uani 1 1 d . . .
H17A H 1.3012 1.3552 0.7543 0.068 Uiso 1 1 calc R . .
C18 C 1.2277(4) 1.2632(4) 0.7041(3) 0.0581(11) Uani 1 1 d . . .
H18A H 1.2377 1.1974 0.7556 0.070 Uiso 1 1 calc R . .
C19 C 1.1723(4) 1.2891(3) 0.6131(3) 0.0421(8) Uani 1 1 d . . .
C20 C 1.1245(4) 1.2219(3) 0.5811(2) 0.0405(8) Uani 1 1 d . . .
C21 C 1.1429(4) 1.2702(3) 0.1351(3) 0.0432(9) Uani 1 1 d . . .
C22 C 1.2129(4) 1.1547(4) 0.1444(3) 0.0501(9) Uani 1 1 d . . .
H22A H 1.2598 1.1131 0.1998 0.060 Uiso 1 1 calc R . .
C23 C 1.2140(5) 1.1000(4) 0.0720(3) 0.0632(12) Uani 1 1 d . . .
H23A H 1.2617 1.0224 0.0785 0.076 Uiso 1 1 calc R . .
C24 C 1.1431(5) 1.1625(5) -0.0101(3) 0.0693(14) Uani 1 1 d . . .
H24A H 1.1436 1.1269 -0.0593 0.083 Uiso 1 1 calc R . .
C25 C 1.0732(5) 1.2749(5) -0.0187(3) 0.0688(13) Uani 1 1 d . . .
H25A H 1.0252 1.3159 -0.0737 0.083 Uiso 1 1 calc R . .
C26 C 1.0720(5) 1.3300(4) 0.0529(3) 0.0559(11) Uani 1 1 d . . .
H26A H 1.0233 1.4074 0.0459 0.067 Uiso 1 1 calc R . .
C27 C 1.3389(3) 1.7178(3) 0.1276(2) 0.0394(8) Uani 1 1 d . . .
C28 C 1.2825(4) 1.7829(3) 0.0381(3) 0.0429(8) Uani 1 1 d . . .
H28A H 1.2038 1.7817 0.0286 0.052 Uiso 1 1 calc R . .
C29 C 1.3410(4) 1.8486(3) -0.0360(3) 0.0530(10) Uani 1 1 d . . .
H29A H 1.3023 1.8909 -0.0953 0.064 Uiso 1 1 calc R . .
C30 C 1.4580(5) 1.8518(4) -0.0224(3) 0.0599(11) Uani 1 1 d . . .
H30A H 1.4973 1.8973 -0.0719 0.072 Uiso 1 1 calc R . .
C31 C 1.5155(4) 1.7874(4) 0.0649(3) 0.0607(11) Uani 1 1 d . . .
H31A H 1.5945 1.7884 0.0741 0.073 Uiso 1 1 calc R . .
C32 C 1.4560(4) 1.7217(4) 0.1383(3) 0.0519(10) Uani 1 1 d . . .
H32A H 1.4958 1.6786 0.1970 0.062 Uiso 1 1 calc R . .
C33 C 1.3027(4) 1.5698(3) 0.6501(2) 0.0390(8) Uani 1 1 d . . .
C34 C 1.4215(4) 1.5839(3) 0.6312(3) 0.0460(9) Uani 1 1 d . . .
H34A H 1.4734 1.5735 0.5704 0.055 Uiso 1 1 calc R . .
C35 C 1.4639(4) 1.6135(3) 0.7031(3) 0.0536(10) Uani 1 1 d . . .
H35A H 1.5433 1.6239 0.6896 0.064 Uiso 1 1 calc R . .
C36 C 1.3899(4) 1.6273(3) 0.7928(3) 0.0523(10) Uani 1 1 d . . .
H36A H 1.4192 1.6465 0.8405 0.063 Uiso 1 1 calc R . .
C37 C 1.2721(4) 1.6130(3) 0.8133(3) 0.0515(10) Uani 1 1 d . . .
H37A H 1.2217 1.6228 0.8747 0.062 Uiso 1 1 calc R . .
C38 C 1.2284(4) 1.5844(3) 0.7433(3) 0.0462(9) Uani 1 1 d . . .
H38A H 1.1486 1.5746 0.7579 0.055 Uiso 1 1 calc R . .
C39 C 1.1105(4) 1.1197(3) 0.6567(3) 0.0404(8) Uani 1 1 d . . .
C40 C 1.0332(4) 1.1286(3) 0.7482(3) 0.0450(9) Uani 1 1 d . . .
H40A H 0.9889 1.1999 0.7631 0.054 Uiso 1 1 calc R . .
C41 C 1.0213(4) 1.0318(4) 0.8180(3) 0.0550(10) Uani 1 1 d . . .
H41A H 0.9680 1.0387 0.8788 0.066 Uiso 1 1 calc R . .
C42 C 1.0876(4) 0.9266(4) 0.7974(3) 0.0555(11) Uani 1 1 d . . .
H42A H 1.0795 0.8620 0.8443 0.067 Uiso 1 1 calc R . .
C43 C 1.1660(4) 0.9157(3) 0.7081(3) 0.0555(10) Uani 1 1 d . . .
H43A H 1.2109 0.8438 0.6945 0.067 Uiso 1 1 calc R . .
C44 C 1.1787(4) 1.0113(3) 0.6379(3) 0.0512(10) Uani 1 1 d . . .
H44A H 1.2331 1.0032 0.5778 0.061 Uiso 1 1 calc R . .
C45 C 1.5295(11) 0.9040(9) 0.5151(9) 0.194(4) Uiso 0.50 1 d P . .
C46 C 1.5575(14) 0.9259(13) 0.5951(11) 0.223(6) Uiso 1 1 d . . .
C47 C 1.4777(19) 0.9412(18) 0.4008(14) 0.308(9) Uiso 1 1 d . . .

loop_
_atom_site_aniso_label
_atom_site_aniso_U_11
_atom_site_aniso_U_22
_atom_site_aniso_U_33
_atom_site_aniso_U_23
_atom_site_aniso_U_13
_atom_site_aniso_U_12
Zn1 0.0495(3) 0.0414(3) 0.0828(4) -0.0054(2) -0.0135(3) -0.0198(2)
O1' 0.0379(18) 0.0424(19) 0.0230(16) -0.0105(13) 0.0019(13) -0.0140(14)
O1 0.0379(18) 0.0424(19) 0.0230(16) -0.0105(13) 0.0019(13) -0.0140(14)
N1 0.0471(16) 0.0415(16) 0.0266(14) -0.0055(12) -0.0059(12) -0.0202(14)
C1 0.050(2) 0.0393(19) 0.0329(18) -0.0054(15) -0.0052(16) -0.0199(17)
N2 0.073(2) 0.082(3) 0.051(2) -0.0424(19) 0.0288(17) -0.056(2)
C2 0.056(2) 0.046(2) 0.039(2) -0.0056(16) -0.0063(17) -0.0275(18)
N3 0.0411(15) 0.0410(16) 0.0244(13) -0.0061(12) -0.0037(11) -0.0169(13)
C3 0.056(2) 0.052(2) 0.044(2) -0.0132(18) -0.0087(18) -0.0273(19)
N4 0.089(3) 0.0393(18) 0.050(2) 0.0020(15) -0.0405(19) -0.0240(18)
C4 0.045(2) 0.048(2) 0.0332(18) -0.0091(16) -0.0049(15) -0.0220(17)
C5 0.050(2) 0.049(2) 0.0316(18) -0.0135(16) -0.0046(15) -0.0227(18)
C6 0.051(2) 0.053(2) 0.0307(18) -0.0165(16) -0.0006(15) -0.0259(18)
C7 0.071(3) 0.045(2) 0.0272(17) -0.0117(16) 0.0034(17) -0.026(2)
C8 0.056(2) 0.053(2) 0.0272(17) -0.0077(16) 0.0015(16) -0.0236(19)
C9 0.0425(19) 0.051(2) 0.0277(17) -0.0100(15) 0.0007(14) -0.0230(17)
C10 0.0418(19) 0.048(2) 0.0306(17) -0.0061(15) -0.0032(14) -0.0222(17)
C11 0.0421(19) 0.043(2) 0.0302(17) -0.0074(15) -0.0040(14) -0.0196(16)
C12 0.059(2) 0.046(2) 0.040(2) -0.0106(17) -0.0060(17) -0.0256(19)
C13 0.058(2) 0.043(2) 0.040(2) -0.0129(16) -0.0096(17) -0.0210(18)
C14 0.046(2) 0.043(2) 0.0348(18) -0.0118(15) -0.0078(16) -0.0143(16)
C15 0.045(2) 0.043(2) 0.0328(18) -0.0099(15) -0.0084(15) -0.0158(16)
C16 0.048(2) 0.046(2) 0.0369(19) -0.0083(16) -0.0136(16) -0.0159(17)
C17 0.073(3) 0.068(3) 0.038(2) 0.0029(19) -0.023(2) -0.038(2)
C18 0.079(3) 0.063(3) 0.040(2) 0.0110(19) -0.026(2) -0.040(2)
C19 0.048(2) 0.045(2) 0.0340(18) -0.0078(16) -0.0069(16) -0.0163(17)
C20 0.054(2) 0.0393(19) 0.0279(17) -0.0057(14) -0.0045(15) -0.0174(17)
C21 0.055(2) 0.055(2) 0.0322(18) -0.0154(17) -0.0023(16) -0.0305(19)
C22 0.056(2) 0.057(3) 0.044(2) -0.0142(18) 0.0005(18) -0.028(2)
C23 0.073(3) 0.070(3) 0.062(3) -0.035(2) 0.018(2) -0.041(3)
C24 0.094(4) 0.103(4) 0.047(3) -0.037(3) 0.017(2) -0.070(3)
C25 0.092(4) 0.097(4) 0.040(2) -0.016(2) -0.011(2) -0.054(3)
C26 0.078(3) 0.062(3) 0.036(2) -0.0077(18) -0.013(2) -0.033(2)
C27 0.046(2) 0.044(2) 0.0315(18) -0.0081(15) -0.0009(15) -0.0213(17)
C28 0.052(2) 0.046(2) 0.0347(19) -0.0090(16) -0.0047(16) -0.0220(18)
C29 0.069(3) 0.048(2) 0.040(2) -0.0006(17) -0.0075(19) -0.025(2)
C30 0.076(3) 0.056(3) 0.050(2) -0.008(2) 0.011(2) -0.039(2)
C31 0.055(3) 0.073(3) 0.063(3) -0.015(2) 0.002(2) -0.036(2)
C32 0.051(2) 0.070(3) 0.038(2) -0.0051(19) -0.0077(17) -0.029(2)
C33 0.050(2) 0.0398(19) 0.0271(17) -0.0070(14) -0.0096(15) -0.0135(16)
C34 0.050(2) 0.051(2) 0.039(2) -0.0152(17) -0.0043(17) -0.0170(18)
C35 0.053(2) 0.052(2) 0.061(3) -0.014(2) -0.018(2) -0.0166(19)
C36 0.070(3) 0.048(2) 0.043(2) -0.0153(18) -0.023(2) -0.014(2)
C37 0.064(3) 0.053(2) 0.0314(19) -0.0115(17) -0.0117(18) -0.010(2)
C38 0.051(2) 0.053(2) 0.0338(19) -0.0118(17) -0.0071(16) -0.0151(18)
C39 0.048(2) 0.044(2) 0.0304(18) -0.0012(15) -0.0093(15) -0.0196(17)
C40 0.050(2) 0.049(2) 0.038(2) -0.0076(17) -0.0039(16) -0.0211(18)
C41 0.059(3) 0.070(3) 0.041(2) -0.006(2) -0.0011(18) -0.036(2)
C42 0.070(3) 0.057(3) 0.044(2) 0.0065(19) -0.014(2) -0.037(2)
C43 0.063(3) 0.042(2) 0.058(3) -0.0028(19) -0.010(2) -0.020(2)
C44 0.060(2) 0.044(2) 0.043(2) -0.0058(17) -0.0010(18) -0.0176(19)

loop_
_atom_type_symbol
_atom_type_description
_atom_type_scat_dispersion_real
_atom_type_scat_dispersion_imag
_atom_type_scat_source
C C 0.0033 0.0016 'International Tables Vol C Tables 4.2.6.8 and 6.1.1.4'
H H 0.0000 0.0000 'International Tables Vol C Tables 4.2.6.8 and 6.1.1.4'
N N 0.0061 0.0033 'International Tables Vol C Tables 4.2.6.8 and 6.1.1.4'
O O 0.0106 0.0060 'International Tables Vol C Tables 4.2.6.8 and 6.1.1.4'
Zn Zn 0.2839 1.4301 'International Tables Vol C Tables 4.2.6.8 and 6.1.1.4'

loop_
_geom_angle_atom_site_label_1
_geom_angle_atom_site_label_2
_geom_angle_atom_site_label_3
_geom_angle
_geom_angle_site_symmetry_1
_geom_angle_site_symmetry_3
_geom_angle_publ_flag
O1 Zn1 O1' 115.4(2) . . ?
O1 Zn1 N3 98.0(2) . . ?
O1' Zn1 N3 91.80(14) . . ?
O1 Zn1 N1 93.5(2) . . ?
O1' Zn1 N1 94.02(14) . . ?
N3 Zn1 N1 163.43(12) . . ?
O1 Zn1 N4 42.1(2) . . ?
O1' Zn1 N4 157.44(16) . . ?
N3 Zn1 N4 90.30(12) . . ?
N1 Zn1 N4 90.25(11) . . ?
O1 Zn1 N2 152.2(2) . . ?
O1' Zn1 N2 36.89(15) . . ?
N3 Zn1 N2 87.77(11) . . ?
N1 Zn1 N2 87.61(11) . . ?
N4 Zn1 N2 165.65(15) . . ?
N2 O1' Zn1 92.8(3) . . ?
O1 O1 N4 163.5(6) 2_786 . ?
O1 O1 Zn1 109.3(5) 2_786 . ?
N4 O1 Zn1 86.7(3) . . ?
C1 N1 C4 107.1(3) . . ?
C1 N1 Zn1 124.2(2) . . ?
C4 N1 Zn1 126.9(2) . . ?
N1 C1 C20 127.4(3) . . ?
N1 C1 C2 109.0(3) . . ?
C20 C1 C2 123.2(3) . . ?
C9 N2 C6 110.3(3) . . ?
C9 N2 O1' 119.5(3) . . ?
C6 N2 O1' 122.3(3) . . ?
C9 N2 Zn1 121.1(2) . . ?
C6 N2 Zn1 121.7(3) . . ?
O1' N2 Zn1 50.30(18) . . ?
C3 C2 C1 107.6(3) . . ?
C3 C2 H2A 126.2 . . ?
C1 C2 H2A 126.2 . . ?
C11 N3 C14 106.8(3) . . ?
C11 N3 Zn1 127.2(2) . . ?
C14 N3 Zn1 124.5(2) . . ?
C2 C3 C4 107.9(3) . . ?
C2 C3 H3A 126.1 . . ?
C4 C3 H3A 126.1 . . ?
C16 N4 C19 110.0(3) . . ?
C16 N4 O1 119.2(4) . . ?
C19 N4 O1 113.9(4) . . ?
C16 N4 Zn1 124.3(3) . . ?
C19 N4 Zn1 123.9(2) . . ?
O1 N4 Zn1 51.2(2) . . ?
C5 C4 N1 127.9(3) . . ?
C5 C4 C3 123.5(3) . . ?
N1 C4 C3 108.3(3) . . ?
C4 C5 C6 125.4(3) . . ?
C4 C5 C21 119.2(3) . . ?
C6 C5 C21 115.1(3) . . ?
C46 N5 C47 153.7(12) . . ?
N2 C6 C7 106.8(3) . . ?
N2 C6 C5 124.3(3) . . ?
C7 C6 C5 128.7(3) . . ?
C8 C7 C6 108.1(3) . . ?
C8 C7 H7A 126.0 . . ?
C6 C7 H7A 126.0 . . ?
C7 C8 C9 108.5(3) . . ?
C7 C8 H8A 125.8 . . ?
C9 C8 H8A 125.8 . . ?
N2 C9 C10 125.4(3) . . ?
N2 C9 C8 106.3(3) . . ?
C10 C9 C8 128.2(3) . . ?
C9 C10 C11 125.0(3) . . ?
C9 C10 C27 115.5(3) . . ?
C11 C10 C27 119.2(3) . . ?
N3 C11 C10 127.4(3) . . ?
N3 C11 C12 109.0(3) . . ?
C10 C11 C12 123.3(3) . . ?
C13 C12 C11 107.4(3) . . ?
C13 C12 H12A 126.3 . . ?
C11 C12 H12A 126.3 . . ?
C12 C13 C14 107.4(3) . . ?
C12 C13 H13A 126.3 . . ?
C14 C13 H13A 126.3 . . ?
N3 C14 C15 126.9(3) . . ?
N3 C14 C13 109.2(3) . . ?
C15 C14 C13 123.6(3) . . ?
C16 C15 C14 124.6(3) . . ?
C16 C15 C33 116.5(3) . . ?
C14 C15 C33 118.8(3) . . ?
N4 C16 C15 125.2(3) . . ?
N4 C16 C17 106.9(3) . . ?
C15 C16 C17 127.8(3) . . ?
C18 C17 C16 108.1(3) . . ?
C18 C17 H17A 126.0 . . ?
C16 C17 H17A 126.0 . . ?
C17 C18 C19 108.3(3) . . ?
C17 C18 H18A 125.9 . . ?
C19 C18 H18A 125.9 . . ?
N4 C19 C20 125.3(3) . . ?
N4 C19 C18 106.7(3) . . ?
C20 C19 C18 127.9(4) . . ?
C19 C20 C1 124.2(3) . . ?
C19 C20 C39 116.9(3) . . ?
C1 C20 C39 118.6(3) . . ?
C26 C21 C22 118.6(3) . . ?
C26 C21 C5 120.9(4) . . ?
C22 C21 C5 120.4(3) . . ?
C21 C22 C23 120.9(4) . . ?
C21 C22 H22A 119.6 . . ?
C23 C22 H22A 119.6 . . ?
C24 C23 C22 119.1(5) . . ?
C24 C23 H23A 120.4 . . ?
C22 C23 H23A 120.4 . . ?
C25 C24 C23 120.2(4) . . ?
C25 C24 H24A 119.9 . . ?
C23 C24 H24A 119.9 . . ?
C24 C25 C26 121.0(5) . . ?
C24 C25 H25A 119.5 . . ?
C26 C25 H25A 119.5 . . ?
C25 C26 C21 120.2(4) . . ?
C25 C26 H26A 119.9 . . ?
C21 C26 H26A 119.9 . . ?
C32 C27 C28 117.5(3) . . ?
C32 C27 C10 121.0(3) . . ?
C28 C27 C10 121.5(3) . . ?
C29 C28 C27 121.3(4) . . ?
C29 C28 H28A 119.3 . . ?
C27 C28 H28A 119.3 . . ?
C28 C29 C30 119.8(4) . . ?
C28 C29 H29A 120.1 . . ?
C30 C29 H29A 120.1 . . ?
C31 C30 C29 119.6(4) . . ?
C31 C30 H30A 120.2 . . ?
C29 C30 H30A 120.2 . . ?
C32 C31 C30 119.9(4) . . ?
C32 C31 H31A 120.1 . . ?
C30 C31 H31A 120.1 . . ?
C31 C32 C27 121.9(4) . . ?
C31 C32 H32A 119.1 . . ?
C27 C32 H32A 119.1 . . ?
C34 C33 C38 118.1(3) . . ?
C34 C33 C15 121.0(3) . . ?
C38 C33 C15 120.9(3) . . ?
C33 C34 C35 120.2(4) . . ?
C33 C34 H34A 119.9 . . ?
C35 C34 H34A 119.9 . . ?
C36 C35 C34 120.5(4) . . ?
C36 C35 H35A 119.8 . . ?
C34 C35 H35A 119.8 . . ?
C35 C36 C37 120.3(4) . . ?
C35 C36 H36A 119.8 . . ?
C37 C36 H36A 119.8 . . ?
C38 C37 C36 120.1(4) . . ?
C38 C37 H37A 119.9 . . ?
C36 C37 H37A 119.9 . . ?
C37 C38 C33 120.8(4) . . ?
C37 C38 H38A 119.6 . . ?
C33 C38 H38A 119.6 . . ?
C40 C39 C44 118.4(3) . . ?
C40 C39 C20 121.5(3) . . ?
C44 C39 C20 120.1(3) . . ?
C39 C40 C41 120.5(4) . . ?
C39 C40 H40A 119.7 . . ?
C41 C40 H40A 119.7 . . ?
C42 C41 C40 120.1(4) . . ?
C42 C41 H41A 120.0 . . ?
C40 C41 H41A 120.0 . . ?
C41 C42 C43 120.4(4) . . ?
C41 C42 H42A 119.8 . . ?
C43 C42 H42A 119.8 . . ?
C42 C43 C44 120.2(4) . . ?
C42 C43 H43A 119.9 . . ?
C44 C43 H43A 119.9 . . ?
C43 C44 C39 120.4(4) . . ?
C43 C44 H44A 119.8 . . ?
C39 C44 H44A 119.8 . . ?
N5 C46 C47 119.5(13) . 2_876 ?
C46 C47 N5 86.7(11) 2_876 . ?

loop_
_geom_bond_atom_site_label_1
_geom_bond_atom_site_label_2
_geom_bond_distance
_geom_bond_site_symmetry_2
_geom_bond_publ_flag
Zn1 O1 1.667(5) . ?
Zn1 O1' 1.774(4) . ?
Zn1 N3 1.994(3) . ?
Zn1 N1 1.996(3) . ?
Zn1 N4 2.136(3) . ?
Zn1 N2 2.302(3) . ?
O1' N2 1.384(5) . ?
O1 O1 1.408(11) 2_786 ?
O1 N4 1.435(6) . ?
N1 C1 1.372(4) . ?
N1 C4 1.389(4) . ?
C1 C20 1.403(5) . ?
C1 C2 1.449(5) . ?
N2 C9 1.361(5) . ?
N2 C6 1.368(4) . ?
C2 C3 1.338(5) . ?
C2 H2A 0.9300 . ?
N3 C11 1.373(4) . ?
N3 C14 1.374(4) . ?
C3 C4 1.449(5) . ?
C3 H3A 0.9300 . ?
N4 C16 1.360(4) . ?
N4 C19 1.364(5) . ?
C4 C5 1.383(5) . ?
C5 C6 1.413(5) . ?
C5 C21 1.493(5) . ?
N5 C46 1.347(13) . ?
N5 C47 1.673(18) . ?
C6 C7 1.409(5) . ?
C7 C8 1.352(5) . ?
C7 H7A 0.9300 . ?
C8 C9 1.419(5) . ?
C8 H8A 0.9300 . ?
C9 C10 1.401(5) . ?
C10 C11 1.404(5) . ?
C10 C27 1.490(5) . ?
C11 C12 1.446(5) . ?
C12 C13 1.340(5) . ?
C12 H12A 0.9300 . ?
C13 C14 1.441(5) . ?
C13 H13A 0.9300 . ?
C14 C15 1.414(5) . ?
C15 C16 1.399(5) . ?
C15 C33 1.490(5) . ?
C16 C17 1.416(5) . ?
C17 C18 1.347(6) . ?
C17 H17A 0.9300 . ?
C18 C19 1.416(5) . ?
C18 H18A 0.9300 . ?
C19 C20 1.403(5) . ?
C20 C39 1.484(5) . ?
C21 C26 1.383(5) . ?
C21 C22 1.383(6) . ?
C22 C23 1.388(5) . ?
C22 H22A 0.9300 . ?
C23 C24 1.386(7) . ?
C23 H23A 0.9300 . ?
C24 C25 1.350(7) . ?
C24 H24A 0.9300 . ?
C25 C26 1.382(6) . ?
C25 H25A 0.9300 . ?
C26 H26A 0.9300 . ?
C27 C32 1.378(5) . ?
C27 C28 1.398(5) . ?
C28 C29 1.371(5) . ?
C28 H28A 0.9300 . ?
C29 C30 1.387(6) . ?
C29 H29A 0.9300 . ?
C30 C31 1.376(6) . ?
C30 H30A 0.9300 . ?
C31 C32 1.374(6) . ?
C31 H31A 0.9300 . ?
C32 H32A 0.9300 . ?
C33 C34 1.383(5) . ?
C33 C38 1.402(5) . ?
C34 C35 1.394(5) . ?
C34 H34A 0.9300 . ?
C35 C36 1.357(6) . ?
C35 H35A 0.9300 . ?
C36 C37 1.371(6) . ?
C36 H36A 0.9300 . ?
C37 C38 1.371(5) . ?
C37 H37A 0.9300 . ?
C38 H38A 0.9300 . ?
C39 C40 1.384(5) . ?
C39 C44 1.394(5) . ?
C40 C41 1.390(5) . ?
C40 H40A 0.9300 . ?
C41 C42 1.365(6) . ?
C41 H41A 0.9300 . ?
C42 C43 1.368(6) . ?
C42 H42A 0.9300 . ?
C43 C44 1.382(5) . ?
C43 H43A 0.9300 . ?
C44 H44A 0.9300 . ?
C46 C47 1.64(2) 2_876 ?
C47 C46 1.64(2) 2_876 ?
